data_1568367
loop_
_publ_author_name
'Bejaoui, Younes K. J.'
'Philippi, Frederik'
'Stammler, Hans-Georg'
'Radacki, Krzysztof'
'Zapf, Ludwig'
'Schopper, Nils'
'Goloviznina, Kateryna'
'Maibom, Kristina A. M.'
'Graf, Roland'
'Sprenger, Jan A. P.'
'Bertermann, R&#xfc;diger'
'Braunschweig, Holger'
'Welton, Tom'
'Ignat'ev, Nikolai V.'
'Finze, Maik'

_publ_section_title
;
 Insights into structure-property relationships in ionic liquids using
 cyclic perfluoroalkylsulfonylimides.
;
_journal_issue 8
_journal_name_full 'Chemical science'
_journal_page_first 2200
_journal_page_last 2214
_journal_paper_doi 10.1039/d2sc06758g
_journal_volume 14
_journal_year 2023
_chemical_formula_moiety 'C8 H15 N2, C F2 N O4 S2'
_chemical_formula_sum 'C9 H15 F2 N3 O4 S2'
_chemical_formula_weight 331.36
_space_group_crystal_system orthorhombic
_space_group_IT_number 61
_space_group_name_Hall '-P 2ac 2ab'
_space_group_name_H-M_alt 'P b c a'
_atom_sites_solution_hydrogens geom
_atom_sites_solution_primary dual
_atom_sites_solution_secondary difmap
_audit_creation_method SHELXL-2018/3
_audit_update_record
;
2022-11-29 deposited with the CCDC.	2023-01-30 downloaded from the CCDC.
;
_cell_angle_alpha 90
_cell_angle_beta 90
_cell_angle_gamma 90
_cell_formula_units_Z 16
_cell_length_a 8.97620(10)
_cell_length_b 18.01580(10)
_cell_length_c 35.4048(2)
_cell_measurement_reflns_used 49447
_cell_measurement_temperature 100(2)
_cell_measurement_theta_max 79.7310
_cell_measurement_theta_min 2.4720
_cell_volume 5725.43(8)
_computing_cell_refinement 'CrysAlisPro 1.171.41.73a (Rigaku OD, 2020)'
_computing_data_collection 'CrysAlisPro 1.171.41.73a (Rigaku OD, 2020)'
_computing_data_reduction 'CrysAlisPro 1.171.41.73a (Rigaku OD, 2020)'
_computing_molecular_graphics 'SHELXL-2018/3 (Sheldrick, 2018)'
_computing_publication_material 'SHELXL-2018/3 (Sheldrick, 2018)'
_computing_structure_refinement 'SHELXL-2018/3 (Sheldrick, 2018)'
_computing_structure_solution 'SHELXT 2014/5 (Sheldrick, 2014)'
_diffrn_ambient_temperature 100(2)
_diffrn_detector_area_resol_mean 10.0000
_diffrn_measured_fraction_theta_full 1.000
_diffrn_measured_fraction_theta_max 0.996
_diffrn_measurement_device_type 'XtaLAB Synergy, Dualflex, HyPix'
_diffrn_measurement_method '\f and \w scans'
_diffrn_radiation_type CuK\a
_diffrn_radiation_wavelength 1.54184
_diffrn_reflns_av_R_equivalents 0.0848
_diffrn_reflns_av_unetI/netI 0.0251
_diffrn_reflns_Laue_measured_fraction_full 1.000
_diffrn_reflns_Laue_measured_fraction_max 0.996
_diffrn_reflns_limit_h_max 10
_diffrn_reflns_limit_h_min -11
_diffrn_reflns_limit_k_max 22
_diffrn_reflns_limit_k_min -23
_diffrn_reflns_limit_l_max 44
_diffrn_reflns_limit_l_min -44
_diffrn_reflns_number 81088
_diffrn_reflns_point_group_measured_fraction_full 1.000
_diffrn_reflns_point_group_measured_fraction_max 0.996
_diffrn_reflns_theta_full 72.000
_diffrn_reflns_theta_max 80.201
_diffrn_reflns_theta_min 2.496
_diffrn_source 'micro-focus sealed X-ray tube'
_exptl_absorpt_coefficient_mu 3.770
_exptl_absorpt_correction_T_max 1.000
_exptl_absorpt_correction_T_min 0.227
_exptl_absorpt_correction_type multi-scan
_exptl_absorpt_process_details
;
CrysAlisPro 1.171.41.73a (Rigaku Oxford Diffraction, 2020)
Numerical absorption correction based on gaussian integration over
a multifaceted crystal model
Empirical absorption correction using spherical harmonics,
implemented in SCALE3 ABSPACK scaling algorithm.
;
_exptl_crystal_colour colourless
_exptl_crystal_density_diffrn 1.538
_exptl_crystal_description block
_exptl_crystal_F_000 2752
_exptl_crystal_size_max 0.300
_exptl_crystal_size_mid 0.290
_exptl_crystal_size_min 0.210
_refine_diff_density_max 0.473
_refine_diff_density_min -0.523
_refine_diff_density_rms 0.074
_refine_ls_extinction_method none
_refine_ls_goodness_of_fit_ref 1.056
_refine_ls_hydrogen_treatment constr
_refine_ls_matrix_type full
_refine_ls_number_parameters 532
_refine_ls_number_reflns 6246
_refine_ls_number_restraints 714
_refine_ls_restrained_S_all 1.023
_refine_ls_R_factor_all 0.0474
_refine_ls_R_factor_gt 0.0455
_refine_ls_shift/su_max 0.001
_refine_ls_shift/su_mean 0.000
_refine_ls_structure_factor_coef Fsqd
_refine_ls_weighting_details 'w=1/[\s^2^(Fo^2^)+(0.0810P)^2^+3.3006P] where P=(Fo^2^+2Fc^2^)/3'
_refine_ls_weighting_scheme calc
_refine_ls_wR_factor_gt 0.1317
_refine_ls_wR_factor_ref 0.1335
_reflns_Friedel_coverage 0.000
_reflns_number_gt 5822
_reflns_number_total 6246
_reflns_threshold_expression 'I > 2\s(I)'
_cod_data_source_file d2sc06758g2.cif
_cod_data_source_block test1_a
_cod_depositor_comments 'Adding full bibliography for 1568359--1568371.cif.'
_cod_database_code 1568367
_shelx_shelxl_version_number 2018/3
_shelx_space_group_comment
;
The symmetry employed for this shelxl refinement is uniquely defined
by the following loop, which should always be used as a source of
symmetry information in preference to the above space-group names.
They are only intended as comments.
;
_shelx_estimated_absorpt_t_min 0.398
_shelx_estimated_absorpt_t_max 0.505
_exptl_absorpt_special_details none

loop_
_space_group_symop_operation_xyz
'x, y, z'
'-x+1/2, -y, z+1/2'
'-x, y+1/2, -z+1/2'
'x+1/2, -y+1/2, -z'
'-x, -y, -z'
'x-1/2, y, -z-1/2'
'x, -y-1/2, z-1/2'
'-x-1/2, y-1/2, z'

loop_
_atom_site_label
_atom_site_type_symbol
_atom_site_fract_x
_atom_site_fract_y
_atom_site_fract_z
_atom_site_U_iso_or_equiv
_atom_site_adp_type
_atom_site_occupancy
_atom_site_site_symmetry_order
_atom_site_calc_flag
_atom_site_refinement_flags_posn
_atom_site_refinement_flags_adp
_atom_site_refinement_flags_occupancy
_atom_site_disorder_assembly
_atom_site_disorder_group
N1_1 N 0.79410(17) 0.57170(9) 0.37850(4) 0.0309(3) Uani 1 1 d . . . . .
S2_1 S 0.70751(5) 0.51315(2) 0.40446(2) 0.02784(13) Uani 1 1 d . . . . .
O3_1 O 0.55229(16) 0.50574(9) 0.39539(4) 0.0411(3) Uani 1 1 d . . . . .
O4_1 O 0.74488(17) 0.51990(8) 0.44376(4) 0.0374(3) Uani 1 1 d . . . . .
C5_1 C 0.8197(2) 0.43975(11) 0.38177(5) 0.0315(4) Uani 1 1 d . . . . .
F6_1 F 0.92022(14) 0.40913(7) 0.40476(3) 0.0420(3) Uani 1 1 d . . . . .
F7_1 F 0.74689(16) 0.38677(7) 0.36360(4) 0.0453(3) Uani 1 1 d . . . . .
S8_1 S 0.89224(5) 0.51739(3) 0.35264(2) 0.03200(14) Uani 1 1 d . . . . .
O9_1 O 0.8399(2) 0.51178(9) 0.31440(4) 0.0473(4) Uani 1 1 d . . . . .
O10_1 O 1.04881(17) 0.52830(10) 0.35806(5) 0.0484(4) Uani 1 1 d . . . . .
N1_2 N 1.206(2) 0.1830(11) 0.3754(4) 0.0288(15) Uani 0.43(2) 1 d . U P A 1
S2_2 S 1.1173(10) 0.2544(5) 0.4024(3) 0.0300(9) Uani 0.43(2) 1 d . U P A 1
O3_2 O 1.1898(15) 0.2712(8) 0.4376(4) 0.0433(18) Uani 0.43(2) 1 d . U P A 1
O4_2 O 0.9609(16) 0.2436(7) 0.4016(4) 0.042(2) Uani 0.43(2) 1 d . U P A 1
C5_2 C 1.1872(19) 0.3111(9) 0.3630(5) 0.0300(15) Uani 0.43(2) 1 d . U P A 1
F6_2 F 1.079(2) 0.3495(13) 0.3428(6) 0.034(2) Uani 0.43(2) 1 d . U P A 1
F7_2 F 1.2669(19) 0.3644(8) 0.3818(5) 0.040(2) Uani 0.43(2) 1 d . U P A 1
S8_2 S 1.2801(13) 0.2375(7) 0.3441(3) 0.0278(10) Uani 0.43(2) 1 d . U P A 1
O9_2 O 1.226(2) 0.2219(12) 0.3064(5) 0.0329(19) Uani 0.43(2) 1 d . U P A 1
O10_2 O 1.438(2) 0.2500(11) 0.3484(4) 0.039(2) Uani 0.43(2) 1 d . U P A 1
N1_12 N 1.203(2) 0.1901(8) 0.3808(4) 0.0343(15) Uani 0.57(2) 1 d . U P A 2
S2_12 S 1.1033(8) 0.2438(4) 0.3984(2) 0.0333(8) Uani 0.57(2) 1 d . U P A 2
O3_12 O 1.1464(14) 0.2616(7) 0.4360(3) 0.0504(16) Uani 0.57(2) 1 d . U P A 2
O4_12 O 0.9459(13) 0.2308(6) 0.3928(3) 0.0460(16) Uani 0.57(2) 1 d . U P A 2
C5_12 C 1.1744(13) 0.3193(6) 0.3664(3) 0.0270(11) Uani 0.57(2) 1 d . U P A 2
F6_12 F 1.077(2) 0.3374(10) 0.3404(5) 0.041(2) Uani 0.57(2) 1 d . U P A 2
F7_12 F 1.2532(12) 0.3775(6) 0.3767(3) 0.0333(12) Uani 0.57(2) 1 d . U P A 2
S8_12 S 1.2900(10) 0.2350(6) 0.3490(3) 0.0301(9) Uani 0.57(2) 1 d . U P A 2
O9_12 O 1.2479(18) 0.2153(10) 0.3117(4) 0.045(2) Uani 0.57(2) 1 d . U P A 2
O10_12 O 1.4462(15) 0.2401(8) 0.3567(4) 0.0407(16) Uani 0.57(2) 1 d . U P A 2
N1_3 N 0.86829(17) 0.16229(8) 0.29972(4) 0.0282(3) Uani 1 1 d . . . . .
C2_3 C 0.95620(19) 0.11877(10) 0.32026(5) 0.0275(4) Uani 1 1 d . . . . .
H2_3 H 0.959946 0.117383 0.347063 0.033 Uiso 1 1 calc R U . . .
N3_3 N 1.03795(16) 0.07755(8) 0.29708(4) 0.0256(3) Uani 1 1 d . . . . .
C4_3 C 1.0017(2) 0.09566(10) 0.26042(5) 0.0291(4) Uani 1 1 d . . . . .
H4_3 H 1.043601 0.075044 0.238119 0.035 Uiso 1 1 calc R U . . .
C5_3 C 0.8948(2) 0.14854(10) 0.26231(5) 0.0297(4) Uani 1 1 d . . . . .
H5_3 H 0.846995 0.171817 0.241509 0.036 Uiso 1 1 calc R U . . .
C6_3 C 0.7587(3) 0.21469(12) 0.31499(7) 0.0419(5) Uani 1 1 d . . . . .
H6A_3 H 0.750355 0.207739 0.342361 0.063 Uiso 1 1 calc R U . . .
H6B_3 H 0.661614 0.205756 0.303170 0.063 Uiso 1 1 calc R U . . .
H6C_3 H 0.790885 0.265595 0.309637 0.063 Uiso 1 1 calc R U . . .
C1_4 C 1.1562(14) 0.0315(8) 0.3110(3) 0.0252(13) Uani 0.62(4) 1 d . U P B 1
H1A_4 H 1.134264 0.015882 0.337253 0.030 Uiso 0.62(4) 1 calc R U P B 1
H1B_4 H 1.250931 0.059639 0.311090 0.030 Uiso 0.62(4) 1 calc R U P B 1
C2_4 C 1.1704(13) -0.0365(8) 0.2856(4) 0.0275(14) Uani 0.62(4) 1 d . U P B 1
H2A_4 H 1.257780 -0.065948 0.293813 0.033 Uiso 0.62(4) 1 calc R U P B 1
H2B_4 H 1.188800 -0.019907 0.259388 0.033 Uiso 0.62(4) 1 calc R U P B 1
C3_4 C 1.0319(17) -0.0866(8) 0.2861(4) 0.0355(16) Uani 0.62(4) 1 d . U P B 1
H3A_4 H 0.942252 -0.056459 0.280684 0.043 Uiso 0.62(4) 1 calc R U P B 1
H3B_4 H 1.020078 -0.108709 0.311544 0.043 Uiso 0.62(4) 1 calc R U P B 1
C4_4 C 1.0458(19) -0.1489(8) 0.2566(5) 0.050(2) Uani 0.62(4) 1 d . U P B 1
H4A_4 H 1.046205 -0.127262 0.231163 0.076 Uiso 0.62(4) 1 calc R U P B 1
H4B_4 H 0.961163 -0.182962 0.259001 0.076 Uiso 0.62(4) 1 calc R U P B 1
H4C_4 H 1.138813 -0.176228 0.260677 0.076 Uiso 0.62(4) 1 calc R U P B 1
C1_14 C 1.155(2) 0.0158(11) 0.3072(6) 0.026(2) Uani 0.38(4) 1 d . U P B 2
H1A_14 H 1.255759 0.038135 0.306110 0.031 Uiso 0.38(4) 1 calc R U P B 2
H1B_14 H 1.137570 -0.000189 0.333554 0.031 Uiso 0.38(4) 1 calc R U P B 2
C2_14 C 1.154(2) -0.0507(11) 0.2829(6) 0.0269(18) Uani 0.38(4) 1 d . U P B 2
H2A_14 H 1.234825 -0.084047 0.291506 0.032 Uiso 0.38(4) 1 calc R U P B 2
H2B_14 H 1.178989 -0.034892 0.256844 0.032 Uiso 0.38(4) 1 calc R U P B 2
C3_14 C 1.012(3) -0.0949(13) 0.2813(6) 0.033(2) Uani 0.38(4) 1 d . U P B 2
H3A_14 H 0.993796 -0.117485 0.306388 0.039 Uiso 0.38(4) 1 calc R U P B 2
H3B_14 H 0.928157 -0.061062 0.275709 0.039 Uiso 0.38(4) 1 calc R U P B 2
C4_14 C 1.017(3) -0.1551(14) 0.2520(7) 0.047(3) Uani 0.38(4) 1 d . U P B 2
H4A_14 H 1.055181 -0.134815 0.228244 0.070 Uiso 0.38(4) 1 calc R U P B 2
H4B_14 H 0.916118 -0.174599 0.248000 0.070 Uiso 0.38(4) 1 calc R U P B 2
H4C_14 H 1.082177 -0.195242 0.260661 0.070 Uiso 0.38(4) 1 calc R U P B 2
N1_5 N 0.12715(18) 0.58169(10) 0.45463(5) 0.0344(4) Uani 1 1 d . . . . .
C2_5 C 0.0409(2) 0.62844(11) 0.43576(6) 0.0326(4) Uani 1 1 d . . . . .
H2_5 H 0.044519 0.637298 0.409321 0.039 Uiso 1 1 calc R U . . .
N3_5 N -0.05082(17) 0.66066(9) 0.45988(5) 0.0328(3) Uani 1 1 d . . . . .
C4_5 C -0.0220(2) 0.63376(12) 0.49555(6) 0.0379(4) Uani 1 1 d . . . . .
H4_5 H -0.071394 0.647592 0.518218 0.046 Uiso 1 1 calc R U . . .
C5_5 C 0.0894(2) 0.58413(12) 0.49221(6) 0.0385(4) Uani 1 1 d . . . . .
H5_5 H 0.133399 0.556177 0.512040 0.046 Uiso 1 1 calc R U . . .
C6_5 C 0.2430(3) 0.53454(15) 0.43758(7) 0.0539(6) Uani 1 1 d . . . . .
H6A_5 H 0.214206 0.482273 0.439929 0.081 Uiso 1 1 calc R U . . .
H6B_5 H 0.337837 0.542715 0.450641 0.081 Uiso 1 1 calc R U . . .
H6C_5 H 0.254044 0.547250 0.410810 0.081 Uiso 1 1 calc R U . . .
C1_6 C -0.1687(13) 0.7173(7) 0.4550(3) 0.0355(15) Uani 0.470(6) 1 d . U P C 1
H1A_6 H -0.196177 0.717541 0.427931 0.043 Uiso 0.470(6) 1 calc R U P C 1
H1B_6 H -0.257178 0.699689 0.469096 0.043 Uiso 0.470(6) 1 calc R U P C 1
C2_6 C -0.1449(6) 0.7884(3) 0.46526(19) 0.0410(11) Uani 0.470(6) 1 d . U P C 1
H2A_6 H -0.234646 0.802772 0.479790 0.049 Uiso 0.470(6) 1 calc R U P C 1
H2B_6 H -0.149455 0.817061 0.441426 0.049 Uiso 0.470(6) 1 calc R U P C 1
C3_6 C -0.0282(5) 0.8181(2) 0.48478(14) 0.0314(10) Uani 0.470(6) 1 d . U P C 1
H3A_6 H -0.033285 0.793895 0.509852 0.038 Uiso 0.470(6) 1 calc R U P C 1
H3B_6 H 0.061077 0.797098 0.472328 0.038 Uiso 0.470(6) 1 calc R U P C 1
C4_6 C 0.0094(10) 0.8879(5) 0.4924(2) 0.0482(17) Uani 0.470(6) 1 d . U P C 1
H4A_6 H -0.022331 0.920095 0.471614 0.072 Uiso 0.470(6) 1 calc R U P C 1
H4B_6 H 0.117761 0.891275 0.495417 0.072 Uiso 0.470(6) 1 calc R U P C 1
H4C_6 H -0.039342 0.903703 0.515829 0.072 Uiso 0.470(6) 1 calc R U P C 1
C1_16 C -0.1606(14) 0.7148(6) 0.4444(2) 0.0361(15) Uani 0.530(6) 1 d . U P C 2
H1A_16 H -0.182202 0.702761 0.417719 0.043 Uiso 0.530(6) 1 calc R U P C 2
H1B_16 H -0.254858 0.711491 0.458856 0.043 Uiso 0.530(6) 1 calc R U P C 2
C2_16 C -0.1004(5) 0.7908(2) 0.44710(14) 0.0330(9) Uani 0.530(6) 1 d . U P C 2
H2A_16 H -0.086217 0.803484 0.420134 0.040 Uiso 0.530(6) 1 calc R U P C 2
H2B_16 H -0.189772 0.819155 0.454857 0.040 Uiso 0.530(6) 1 calc R U P C 2
C3_16 C 0.0058(5) 0.8289(3) 0.46300(19) 0.0495(12) Uani 0.530(6) 1 d . U P C 2
H3A_16 H 0.083875 0.825323 0.443341 0.059 Uiso 0.530(6) 1 calc R U P C 2
H3B_16 H 0.038114 0.793519 0.482747 0.059 Uiso 0.530(6) 1 calc R U P C 2
C4_16 C 0.0440(8) 0.8941(4) 0.4795(2) 0.0419(13) Uani 0.530(6) 1 d . U P C 2
H4A_16 H -0.043130 0.926782 0.480394 0.063 Uiso 0.530(6) 1 calc R U P C 2
H4B_16 H 0.123138 0.917846 0.464726 0.063 Uiso 0.530(6) 1 calc R U P C 2
H4C_16 H 0.079686 0.884678 0.505184 0.063 Uiso 0.530(6) 1 calc R U P C 2

loop_
_atom_site_aniso_label
_atom_site_aniso_U_11
_atom_site_aniso_U_22
_atom_site_aniso_U_33
_atom_site_aniso_U_23
_atom_site_aniso_U_13
_atom_site_aniso_U_12
N1_1 0.0323(8) 0.0341(8) 0.0262(7) 0.0021(6) 0.0037(6) 0.0033(6)
S2_1 0.0255(2) 0.0342(2) 0.0238(2) 0.00249(16) 0.00480(15) 0.00550(16)
O3_1 0.0254(7) 0.0561(9) 0.0418(8) 0.0064(7) 0.0057(6) 0.0060(6)
O4_1 0.0434(8) 0.0450(8) 0.0237(6) 0.0010(5) 0.0039(6) 0.0070(6)
C5_1 0.0303(9) 0.0338(9) 0.0305(9) 0.0006(7) 0.0043(7) 0.0025(7)
F6_1 0.0392(6) 0.0462(7) 0.0407(6) 0.0071(5) 0.0049(5) 0.0170(5)
F7_1 0.0505(7) 0.0370(6) 0.0483(7) -0.0090(5) 0.0071(6) -0.0068(5)
S8_1 0.0324(3) 0.0373(3) 0.0262(2) 0.00113(17) 0.00936(17) -0.00041(18)
O9_1 0.0647(11) 0.0512(9) 0.0259(7) 0.0003(6) 0.0074(7) 0.0001(8)
O10_1 0.0324(8) 0.0575(10) 0.0553(10) -0.0046(8) 0.0170(7) -0.0042(7)
N1_2 0.033(2) 0.032(3) 0.021(3) -0.008(2) 0.010(2) 0.006(2)
S2_2 0.0335(14) 0.0300(18) 0.0265(19) -0.0013(13) 0.0115(11) 0.0043(13)
O3_2 0.052(5) 0.053(4) 0.025(2) -0.005(2) 0.007(3) -0.004(3)
O4_2 0.033(3) 0.040(4) 0.053(5) 0.005(3) 0.022(3) 0.000(3)
C5_2 0.032(3) 0.034(3) 0.024(3) -0.001(2) 0.008(2) -0.002(2)
F6_2 0.037(3) 0.035(5) 0.032(3) 0.002(3) 0.009(2) 0.008(3)
F7_2 0.058(3) 0.025(4) 0.039(3) 0.002(3) -0.005(2) 0.005(3)
S8_2 0.0250(14) 0.0341(11) 0.024(2) -0.0011(16) 0.0094(16) 0.0022(9)
O9_2 0.043(4) 0.035(3) 0.020(4) -0.002(3) 0.007(3) 0.000(3)
O10_2 0.027(3) 0.050(5) 0.039(5) 0.007(3) 0.007(3) 0.012(3)
N1_12 0.041(2) 0.035(3) 0.026(3) -0.003(2) 0.010(2) 0.006(2)
S2_12 0.0421(13) 0.0345(15) 0.0233(11) -0.0050(9) 0.0120(8) -0.0012(9)
O3_12 0.066(5) 0.061(3) 0.0234(19) -0.0036(18) 0.008(3) -0.007(3)
O4_12 0.036(2) 0.049(3) 0.053(3) -0.011(2) 0.018(2) -0.003(2)
C5_12 0.028(2) 0.029(2) 0.024(2) -0.0113(15) 0.0104(15) 0.0087(15)
F6_12 0.043(2) 0.041(5) 0.039(3) 0.003(3) -0.002(2) 0.005(3)
F7_12 0.043(2) 0.021(3) 0.036(3) -0.0017(19) 0.0030(19) 0.0023(19)
S8_12 0.0328(13) 0.0367(14) 0.0210(15) -0.0062(11) 0.0062(9) 0.0002(9)
O9_12 0.061(5) 0.052(5) 0.022(3) -0.009(3) 0.003(3) -0.006(3)
O10_12 0.030(2) 0.048(3) 0.044(4) 0.007(3) 0.009(3) 0.005(2)
N1_3 0.0259(7) 0.0274(7) 0.0313(7) 0.0045(6) 0.0037(6) 0.0015(6)
C2_3 0.0262(8) 0.0320(8) 0.0243(8) 0.0035(6) 0.0022(6) -0.0010(7)
N3_3 0.0219(7) 0.0307(7) 0.0242(7) 0.0030(6) -0.0033(5) 0.0009(6)
C4_3 0.0298(9) 0.0331(9) 0.0243(8) 0.0012(7) -0.0026(7) 0.0024(7)
C5_3 0.0316(9) 0.0295(8) 0.0280(8) 0.0056(7) -0.0036(7) 0.0011(7)
C6_3 0.0419(11) 0.0363(10) 0.0475(12) 0.0038(9) 0.0118(10) 0.0122(9)
C1_4 0.0276(18) 0.023(4) 0.025(2) -0.009(2) -0.0046(15) 0.009(2)
C2_4 0.028(2) 0.027(3) 0.028(2) -0.002(2) -0.0033(17) 0.004(2)
C3_4 0.042(4) 0.026(3) 0.039(3) -0.003(2) -0.009(3) 0.004(2)
C4_4 0.066(5) 0.030(3) 0.055(4) -0.009(3) -0.023(3) 0.002(3)
C1_14 0.025(3) 0.021(5) 0.032(4) -0.004(3) -0.011(3) 0.008(4)
C2_14 0.030(3) 0.023(4) 0.027(3) -0.008(3) -0.004(3) 0.009(3)
C3_14 0.036(4) 0.029(4) 0.033(4) -0.009(3) -0.010(3) 0.001(3)
C4_14 0.058(7) 0.033(5) 0.049(5) -0.019(4) -0.017(5) 0.009(5)
N1_5 0.0326(8) 0.0374(8) 0.0332(8) 0.0029(7) 0.0020(6) 0.0094(7)
C2_5 0.0293(9) 0.0383(10) 0.0303(9) 0.0024(7) -0.0025(7) 0.0019(7)
N3_5 0.0250(7) 0.0341(8) 0.0393(9) -0.0015(7) -0.0046(6) 0.0037(6)
C4_5 0.0389(10) 0.0430(11) 0.0319(10) -0.0031(8) 0.0055(8) -0.0003(9)
C5_5 0.0444(11) 0.0411(10) 0.0300(9) 0.0059(8) -0.0020(8) 0.0051(9)
C6_5 0.0517(14) 0.0589(14) 0.0512(13) -0.0015(11) 0.0075(11) 0.0270(12)
C1_6 0.018(2) 0.047(2) 0.042(4) -0.002(3) 0.001(3) 0.0080(19)
C2_6 0.032(2) 0.0390(19) 0.052(3) -0.003(2) -0.010(2) 0.0126(17)
C3_6 0.038(2) 0.0272(17) 0.029(2) 0.0015(15) -0.0050(17) 0.0027(15)
C4_6 0.047(4) 0.044(3) 0.054(5) 0.000(3) -0.007(3) 0.007(3)
C1_16 0.033(3) 0.040(2) 0.036(3) -0.012(3) -0.010(3) 0.0129(18)
C2_16 0.0271(18) 0.0331(16) 0.039(2) -0.0006(16) -0.0004(15) 0.0086(13)
C3_16 0.042(2) 0.043(2) 0.063(3) -0.011(2) -0.005(2) 0.0122(17)
C4_16 0.045(3) 0.029(2) 0.051(4) 0.007(2) -0.005(2) -0.001(2)

loop_
_atom_type_symbol
_atom_type_description
_atom_type_scat_dispersion_real
_atom_type_scat_dispersion_imag
_atom_type_scat_source
C C 0.0181 0.0091 'International Tables Vol C Tables 4.2.6.8 and 6.1.1.4'
H H 0.0000 0.0000 'International Tables Vol C Tables 4.2.6.8 and 6.1.1.4'
N N 0.0311 0.0180 'International Tables Vol C Tables 4.2.6.8 and 6.1.1.4'
O O 0.0492 0.0322 'International Tables Vol C Tables 4.2.6.8 and 6.1.1.4'
S S 0.3331 0.5567 'International Tables Vol C Tables 4.2.6.8 and 6.1.1.4'
F F 0.0727 0.0534 'International Tables Vol C Tables 4.2.6.8 and 6.1.1.4'

loop_
_geom_angle_atom_site_label_1
_geom_angle_atom_site_label_2
_geom_angle_atom_site_label_3
_geom_angle
_geom_angle_site_symmetry_1
_geom_angle_site_symmetry_3
_geom_angle_publ_flag
S2_1 N1_1 S8_1 101.11(9) . . ?
O3_1 S2_1 O4_1 116.81(9) . . ?
O3_1 S2_1 N1_1 113.83(9) . . ?
O4_1 S2_1 N1_1 112.78(9) . . ?
O3_1 S2_1 C5_1 111.44(10) . . ?
O4_1 S2_1 C5_1 110.78(9) . . ?
N1_1 S2_1 C5_1 87.54(8) . . ?
O3_1 S2_1 S8_1 119.16(7) . . ?
O4_1 S2_1 S8_1 124.00(7) . . ?
N1_1 S2_1 S8_1 39.49(6) . . ?
C5_1 S2_1 S8_1 48.22(6) . . ?
F7_1 C5_1 F6_1 109.40(16) . . ?
F7_1 C5_1 S2_1 117.29(14) . . ?
F6_1 C5_1 S2_1 113.54(13) . . ?
F7_1 C5_1 S8_1 116.53(13) . . ?
F6_1 C5_1 S8_1 114.42(13) . . ?
S2_1 C5_1 S8_1 83.88(8) . . ?
O10_1 S8_1 O9_1 117.19(11) . . ?
O10_1 S8_1 N1_1 112.26(9) . . ?
O9_1 S8_1 N1_1 113.67(10) . . ?
O10_1 S8_1 C5_1 111.91(10) . . ?
O9_1 S8_1 C5_1 110.86(10) . . ?
N1_1 S8_1 C5_1 87.13(8) . . ?
O10_1 S8_1 S2_1 124.23(8) . . ?
O9_1 S8_1 S2_1 118.53(8) . . ?
N1_1 S8_1 S2_1 39.40(6) . . ?
C5_1 S8_1 S2_1 47.90(6) . . ?
S8_2 N1_2 S2_2 96.4(12) . . ?
O4_2 S2_2 O3_2 119.6(8) . . ?
O4_2 S2_2 N1_2 109.4(10) . . ?
O3_2 S2_2 N1_2 114.3(10) . . ?
O4_2 S2_2 C5_2 113.6(9) . . ?
O3_2 S2_2 C5_2 112.7(9) . . ?
N1_2 S2_2 C5_2 80.9(9) . . ?
O4_2 S2_2 S8_2 122.4(6) . . ?
O3_2 S2_2 S8_2 117.9(7) . . ?
N1_2 S2_2 S8_2 39.3(7) . . ?
C5_2 S2_2 S8_2 41.9(6) . . ?
F7_2 C5_2 F6_2 105.4(15) . . ?
F7_2 C5_2 S8_2 118.8(13) . . ?
F6_2 C5_2 S8_2 121.7(15) . . ?
F7_2 C5_2 S2_2 101.6(13) . . ?
F6_2 C5_2 S2_2 115.4(13) . . ?
S8_2 C5_2 S2_2 91.9(10) . . ?
O10_2 S8_2 O9_2 117.2(11) . . ?
O10_2 S8_2 N1_2 115.0(11) . . ?
O9_2 S8_2 N1_2 112.0(12) . . ?
O10_2 S8_2 C5_2 108.5(12) . . ?
O9_2 S8_2 C5_2 110.6(12) . . ?
N1_2 S8_2 C5_2 90.1(9) . . ?
O10_2 S8_2 S2_2 117.3(9) . . ?
O9_2 S8_2 S2_2 125.3(9) . . ?
N1_2 S8_2 S2_2 44.3(7) . . ?
C5_2 S8_2 S2_2 46.1(6) . . ?
S2_12 N1_12 S8_12 105.5(11) . . ?
O3_12 S2_12 O4_12 115.4(7) . . ?
O3_12 S2_12 N1_12 112.6(9) . . ?
O4_12 S2_12 N1_12 115.6(9) . . ?
O3_12 S2_12 C5_12 108.0(6) . . ?
O4_12 S2_12 C5_12 111.5(7) . . ?
N1_12 S2_12 C5_12 90.8(8) . . ?
O3_12 S2_12 S8_12 120.1(5) . . ?
O4_12 S2_12 S8_12 124.5(5) . . ?
N1_12 S2_12 S8_12 39.2(7) . . ?
C5_12 S2_12 S8_12 51.6(4) . . ?
F6_12 C5_12 F7_12 110.8(12) . . ?
F6_12 C5_12 S2_12 112.0(11) . . ?
F7_12 C5_12 S2_12 126.1(11) . . ?
F6_12 C5_12 S8_12 109.4(10) . . ?
F7_12 C5_12 S8_12 115.1(8) . . ?
S2_12 C5_12 S8_12 78.8(6) . . ?
O9_12 S8_12 O10_12 117.0(9) . . ?
O9_12 S8_12 N1_12 113.5(10) . . ?
O10_12 S8_12 N1_12 112.4(8) . . ?
O9_12 S8_12 C5_12 110.3(9) . . ?
O10_12 S8_12 C5_12 114.5(9) . . ?
N1_12 S8_12 C5_12 84.8(7) . . ?
O9_12 S8_12 S2_12 120.2(8) . . ?
O10_12 S8_12 S2_12 122.4(7) . . ?
N1_12 S8_12 S2_12 35.3(6) . . ?
C5_12 S8_12 S2_12 49.5(4) . . ?
C2_3 N1_3 C5_3 108.63(15) . . ?
C2_3 N1_3 C6_3 125.20(16) . . ?
C5_3 N1_3 C6_3 126.14(16) . . ?
N3_3 C2_3 N1_3 108.66(15) . . ?
N3_3 C2_3 H2_3 125.7 . . ?
N1_3 C2_3 H2_3 125.7 . . ?
C2_3 N3_3 C4_3 108.63(15) . . ?
C2_3 N3_3 C1_4 121.3(5) . . ?
C4_3 N3_3 C1_4 129.5(5) . . ?
C2_3 N3_3 C1_14 128.7(8) . . ?
C4_3 N3_3 C1_14 122.7(8) . . ?
C5_3 C4_3 N3_3 106.69(16) . . ?
C5_3 C4_3 H4_3 126.7 . . ?
N3_3 C4_3 H4_3 126.7 . . ?
C4_3 C5_3 N1_3 107.38(15) . . ?
C4_3 C5_3 H5_3 126.3 . . ?
N1_3 C5_3 H5_3 126.3 . . ?
N1_3 C6_3 H6A_3 109.5 . . ?
N1_3 C6_3 H6B_3 109.5 . . ?
H6A_3 C6_3 H6B_3 109.5 . . ?
N1_3 C6_3 H6C_3 109.5 . . ?
H6A_3 C6_3 H6C_3 109.5 . . ?
H6B_3 C6_3 H6C_3 109.5 . . ?
N3_3 C1_4 C2_4 108.9(8) . . ?
N3_3 C1_4 H1A_4 109.9 . . ?
C2_4 C1_4 H1A_4 109.9 . . ?
N3_3 C1_4 H1B_4 109.9 . . ?
C2_4 C1_4 H1B_4 109.9 . . ?
H1A_4 C1_4 H1B_4 108.3 . . ?
C1_4 C2_4 C3_4 113.4(8) . . ?
C1_4 C2_4 H2A_4 108.9 . . ?
C3_4 C2_4 H2A_4 108.9 . . ?
C1_4 C2_4 H2B_4 108.9 . . ?
C3_4 C2_4 H2B_4 108.9 . . ?
H2A_4 C2_4 H2B_4 107.7 . . ?
C2_4 C3_4 C4_4 110.8(9) . . ?
C2_4 C3_4 H3A_4 109.5 . . ?
C4_4 C3_4 H3A_4 109.5 . . ?
C2_4 C3_4 H3B_4 109.5 . . ?
C4_4 C3_4 H3B_4 109.5 . . ?
H3A_4 C3_4 H3B_4 108.1 . . ?
C3_4 C4_4 H4A_4 109.5 . . ?
C3_4 C4_4 H4B_4 109.5 . . ?
H4A_4 C4_4 H4B_4 109.5 . . ?
C3_4 C4_4 H4C_4 109.5 . . ?
H4A_4 C4_4 H4C_4 109.5 . . ?
H4B_4 C4_4 H4C_4 109.5 . . ?
C2_14 C1_14 N3_3 116.0(12) . . ?
C2_14 C1_14 H1A_14 108.3 . . ?
N3_3 C1_14 H1A_14 108.3 . . ?
C2_14 C1_14 H1B_14 108.3 . . ?
N3_3 C1_14 H1B_14 108.3 . . ?
H1A_14 C1_14 H1B_14 107.4 . . ?
C1_14 C2_14 C3_14 117.2(14) . . ?
C1_14 C2_14 H2A_14 108.0 . . ?
C3_14 C2_14 H2A_14 108.0 . . ?
C1_14 C2_14 H2B_14 108.0 . . ?
C3_14 C2_14 H2B_14 108.0 . . ?
H2A_14 C2_14 H2B_14 107.2 . . ?
C4_14 C3_14 C2_14 112.6(15) . . ?
C4_14 C3_14 H3A_14 109.1 . . ?
C2_14 C3_14 H3A_14 109.1 . . ?
C4_14 C3_14 H3B_14 109.1 . . ?
C2_14 C3_14 H3B_14 109.1 . . ?
H3A_14 C3_14 H3B_14 107.8 . . ?
C3_14 C4_14 H4A_14 109.5 . . ?
C3_14 C4_14 H4B_14 109.5 . . ?
H4A_14 C4_14 H4B_14 109.5 . . ?
C3_14 C4_14 H4C_14 109.5 . . ?
H4A_14 C4_14 H4C_14 109.5 . . ?
H4B_14 C4_14 H4C_14 109.5 . . ?
C2_5 N1_5 C5_5 108.91(16) . . ?
C2_5 N1_5 C6_5 124.92(18) . . ?
C5_5 N1_5 C6_5 126.16(18) . . ?
N3_5 C2_5 N1_5 108.51(17) . . ?
N3_5 C2_5 H2_5 125.7 . . ?
N1_5 C2_5 H2_5 125.7 . . ?
C2_5 N3_5 C4_5 108.73(16) . . ?
C2_5 N3_5 C1_6 132.3(4) . . ?
C4_5 N3_5 C1_6 118.9(4) . . ?
C2_5 N3_5 C1_16 117.6(3) . . ?
C4_5 N3_5 C1_16 133.7(3) . . ?
C5_5 C4_5 N3_5 107.01(17) . . ?
C5_5 C4_5 H4_5 126.5 . . ?
N3_5 C4_5 H4_5 126.5 . . ?
C4_5 C5_5 N1_5 106.83(17) . . ?
C4_5 C5_5 H5_5 126.6 . . ?
N1_5 C5_5 H5_5 126.6 . . ?
N1_5 C6_5 H6A_5 109.5 . . ?
N1_5 C6_5 H6B_5 109.5 . . ?
H6A_5 C6_5 H6B_5 109.5 . . ?
N1_5 C6_5 H6C_5 109.5 . . ?
H6A_5 C6_5 H6C_5 109.5 . . ?
H6B_5 C6_5 H6C_5 109.5 . . ?
C2_6 C1_6 N3_5 120.7(9) . . ?
C2_6 C1_6 H1A_6 107.2 . . ?
N3_5 C1_6 H1A_6 107.2 . . ?
C2_6 C1_6 H1B_6 107.2 . . ?
N3_5 C1_6 H1B_6 107.2 . . ?
H1A_6 C1_6 H1B_6 106.8 . . ?
C1_6 C2_6 C3_6 129.1(6) . . ?
C1_6 C2_6 H2A_6 105.0 . . ?
C3_6 C2_6 H2A_6 105.0 . . ?
C1_6 C2_6 H2B_6 105.0 . . ?
C3_6 C2_6 H2B_6 105.0 . . ?
H2A_6 C2_6 H2B_6 105.9 . . ?
C4_6 C3_6 C2_6 132.0(5) . . ?
C4_6 C3_6 H3A_6 104.3 . . ?
C2_6 C3_6 H3A_6 104.3 . . ?
C4_6 C3_6 H3B_6 104.3 . . ?
C2_6 C3_6 H3B_6 104.3 . . ?
H3A_6 C3_6 H3B_6 105.6 . . ?
C3_6 C4_6 H4A_6 109.5 . . ?
C3_6 C4_6 H4B_6 109.5 . . ?
H4A_6 C4_6 H4B_6 109.5 . . ?
C3_6 C4_6 H4C_6 109.5 . . ?
H4A_6 C4_6 H4C_6 109.5 . . ?
H4B_6 C4_6 H4C_6 109.5 . . ?
C2_16 C1_16 N3_5 110.0(7) . . ?
C2_16 C1_16 H1A_16 109.7 . . ?
N3_5 C1_16 H1A_16 109.7 . . ?
C2_16 C1_16 H1B_16 109.7 . . ?
N3_5 C1_16 H1B_16 109.7 . . ?
H1A_16 C1_16 H1B_16 108.2 . . ?
C3_16 C2_16 C1_16 141.7(6) . . ?
C3_16 C2_16 H2A_16 101.6 . . ?
C1_16 C2_16 H2A_16 101.6 . . ?
C3_16 C2_16 H2B_16 101.6 . . ?
C1_16 C2_16 H2B_16 101.6 . . ?
H2A_16 C2_16 H2B_16 104.6 . . ?
C2_16 C3_16 C4_16 145.9(5) . . ?
C2_16 C3_16 H3A_16 100.4 . . ?
C4_16 C3_16 H3A_16 100.4 . . ?
C2_16 C3_16 H3B_16 100.4 . . ?
C4_16 C3_16 H3B_16 100.4 . . ?
H3A_16 C3_16 H3B_16 104.3 . . ?
C3_16 C4_16 H4A_16 109.5 . . ?
C3_16 C4_16 H4B_16 109.5 . . ?
H4A_16 C4_16 H4B_16 109.5 . . ?
C3_16 C4_16 H4C_16 109.5 . . ?
H4A_16 C4_16 H4C_16 109.5 . . ?
H4B_16 C4_16 H4C_16 109.5 . . ?

loop_
_geom_bond_atom_site_label_1
_geom_bond_atom_site_label_2
_geom_bond_distance
_geom_bond_site_symmetry_2
_geom_bond_publ_flag
N1_1 S2_1 1.6005(16) . ?
N1_1 S8_1 1.6036(16) . ?
S2_1 O3_1 1.4360(15) . ?
S2_1 O4_1 1.4364(14) . ?
S2_1 C5_1 1.8463(19) . ?
S2_1 S8_1 2.4742(6) . ?
C5_1 F7_1 1.324(2) . ?
C5_1 F6_1 1.334(2) . ?
C5_1 S8_1 1.856(2) . ?
S8_1 O10_1 1.4320(17) . ?
S8_1 O9_1 1.4364(16) . ?
N1_2 S8_2 1.62(2) . ?
N1_2 S2_2 1.79(2) . ?
S2_2 O4_2 1.418(15) . ?
S2_2 O3_2 1.439(14) . ?
S2_2 C5_2 1.838(19) . ?
S2_2 S8_2 2.547(15) . ?
C5_2 F7_2 1.37(2) . ?
C5_2 F6_2 1.39(3) . ?
C5_2 S8_2 1.70(2) . ?
S8_2 O10_2 1.44(2) . ?
S8_2 O9_2 1.446(19) . ?
N1_12 S2_12 1.455(17) . ?
N1_12 S8_12 1.591(16) . ?
S2_12 O3_12 1.425(11) . ?
S2_12 O4_12 1.446(12) . ?
S2_12 C5_12 1.881(15) . ?
S2_12 S8_12 2.426(12) . ?
C5_12 F6_12 1.31(2) . ?
C5_12 F7_12 1.317(15) . ?
C5_12 S8_12 1.939(14) . ?
S8_12 O9_12 1.421(15) . ?
S8_12 O10_12 1.431(16) . ?
N1_3 C2_3 1.329(2) . ?
N1_3 C5_3 1.368(2) . ?
N1_3 C6_3 1.467(2) . ?
C2_3 N3_3 1.328(2) . ?
C2_3 H2_3 0.9500 . ?
N3_3 C4_3 1.377(2) . ?
N3_3 C1_4 1.434(13) . ?
N3_3 C1_14 1.57(2) . ?
C4_3 C5_3 1.354(3) . ?
C4_3 H4_3 0.9500 . ?
C5_3 H5_3 0.9500 . ?
C6_3 H6A_3 0.9800 . ?
C6_3 H6B_3 0.9800 . ?
C6_3 H6C_3 0.9800 . ?
C1_4 C2_4 1.526(8) . ?
C1_4 H1A_4 0.9900 . ?
C1_4 H1B_4 0.9900 . ?
C2_4 C3_4 1.536(9) . ?
C2_4 H2A_4 0.9900 . ?
C2_4 H2B_4 0.9900 . ?
C3_4 C4_4 1.540(13) . ?
C3_4 H3A_4 0.9900 . ?
C3_4 H3B_4 0.9900 . ?
C4_4 H4A_4 0.9800 . ?
C4_4 H4B_4 0.9800 . ?
C4_4 H4C_4 0.9800 . ?
C1_14 C2_14 1.474(14) . ?
C1_14 H1A_14 0.9900 . ?
C1_14 H1B_14 0.9900 . ?
C2_14 C3_14 1.504(17) . ?
C2_14 H2A_14 0.9900 . ?
C2_14 H2B_14 0.9900 . ?
C3_14 C4_14 1.50(2) . ?
C3_14 H3A_14 0.9900 . ?
C3_14 H3B_14 0.9900 . ?
C4_14 H4A_14 0.9800 . ?
C4_14 H4B_14 0.9800 . ?
C4_14 H4C_14 0.9800 . ?
N1_5 C2_5 1.325(2) . ?
N1_5 C5_5 1.374(3) . ?
N1_5 C6_5 1.472(3) . ?
C2_5 N3_5 1.321(3) . ?
C2_5 H2_5 0.9500 . ?
N3_5 C4_5 1.377(3) . ?
N3_5 C1_6 1.479(13) . ?
N3_5 C1_16 1.490(12) . ?
C4_5 C5_5 1.347(3) . ?
C4_5 H4_5 0.9500 . ?
C5_5 H5_5 0.9500 . ?
C6_5 H6A_5 0.9800 . ?
C6_5 H6B_5 0.9800 . ?
C6_5 H6C_5 0.9800 . ?
C1_6 C2_6 1.350(13) . ?
C1_6 H1A_6 0.9900 . ?
C1_6 H1B_6 0.9900 . ?
C2_6 C3_6 1.364(6) . ?
C2_6 H2A_6 0.9900 . ?
C2_6 H2B_6 0.9900 . ?
C3_6 C4_6 1.329(10) . ?
C3_6 H3A_6 0.9900 . ?
C3_6 H3B_6 0.9900 . ?
C4_6 H4A_6 0.9800 . ?
C4_6 H4B_6 0.9800 . ?
C4_6 H4C_6 0.9800 . ?
C1_16 C2_16 1.474(11) . ?
C1_16 H1A_16 0.9900 . ?
C1_16 H1B_16 0.9900 . ?
C2_16 C3_16 1.303(6) . ?
C2_16 H2A_16 0.9900 . ?
C2_16 H2B_16 0.9900 . ?
C3_16 C4_16 1.355(9) . ?
C3_16 H3A_16 0.9900 . ?
C3_16 H3B_16 0.9900 . ?
C4_16 H4A_16 0.9800 . ?
C4_16 H4B_16 0.9800 . ?
C4_16 H4C_16 0.9800 . ?
